data_4118051
loop_
_publ_author_name
'Jian Tian'
'Laxmikant V. Saraf'
'Birgit Schwenzer'
'Stephanie M. Taylor'
'Euan K. Brechin'
'Jun Liu'
'Scott J. Dalgarno'
'Praveen K. Thallapally'

_publ_section_title
;
 Selective Metal Cation Capture by Soft Anionic Metal-Organic Frameworks
 via Drastic Single-Crystal-to-Single-Crystal Transformations
;
_journal_name_full 'Journal of the American Chemical Society'
_journal_page_first 9581
_journal_page_last 9584
_journal_paper_doi 10.1021/ja303092m
_journal_volume 134
_journal_year 2012
_chemical_formula_sum 'C33 H24 Co1.5 Mn0.5 O13'
_chemical_formula_weight 744.39
_chemical_name_common 2
_chemical_name_systematic
;
 ?
;
_space_group_IT_number 2
_symmetry_cell_setting triclinic
_symmetry_space_group_name_Hall '-P 1'
_symmetry_space_group_name_H-M 'P -1'
_atom_sites_solution_hydrogens geom
_atom_sites_solution_primary direct
_atom_sites_solution_secondary difmap
_audit_creation_method SHELXL-97
_cell_angle_alpha 108.009(2)
_cell_angle_beta 101.050(2)
_cell_angle_gamma 106.050(2)
_cell_formula_units_Z 2
_cell_length_a 12.6594(4)
_cell_length_b 15.0271(5)
_cell_length_c 17.0317(6)
_cell_measurement_temperature 100(2)
_cell_volume 2821.74(18)
_computing_cell_refinement 'SAINT (Bruker, 1998)'
_computing_data_collection 'Apex II'
_computing_data_reduction 'SAINT (Bruker, 1998)'
_computing_molecular_graphics 'XSeed (Barbour, 2001)'
_computing_publication_material 'local program'
_computing_structure_refinement 'SHELXL-97 (Sheldrick, 2008)'
_computing_structure_solution 'SHELXS-97 (Sheldrick, 2008)'
_diffrn_ambient_temperature 100(2)
_diffrn_measured_fraction_theta_full 0.948
_diffrn_measured_fraction_theta_max 0.948
_diffrn_measurement_device_type 'Bruker X8 Apex II CCD Diffractometer'
_diffrn_measurement_method '\f and \w scans'
_diffrn_radiation_monochromator graphite
_diffrn_radiation_source 'fine-focus sealed tube'
_diffrn_radiation_type MoK\a
_diffrn_radiation_wavelength 0.71073
_diffrn_reflns_av_R_equivalents 0.0379
_diffrn_reflns_av_sigmaI/netI 0.0484
_diffrn_reflns_limit_h_max 15
_diffrn_reflns_limit_h_min -15
_diffrn_reflns_limit_k_max 18
_diffrn_reflns_limit_k_min -18
_diffrn_reflns_limit_l_max 20
_diffrn_reflns_limit_l_min -20
_diffrn_reflns_number 37982
_diffrn_reflns_theta_full 25.38
_diffrn_reflns_theta_max 25.38
_diffrn_reflns_theta_min 1.53
_exptl_absorpt_coefficient_mu 0.591
_exptl_absorpt_correction_T_max 0.9542
_exptl_absorpt_correction_T_min 0.8909
_exptl_absorpt_correction_type multi-scan
_exptl_absorpt_process_details Bruker-SADABS
_exptl_crystal_colour Purple
_exptl_crystal_density_diffrn 0.876
_exptl_crystal_description Block
_exptl_crystal_F_000 758
_exptl_crystal_size_max 0.20
_exptl_crystal_size_mid 0.10
_exptl_crystal_size_min 0.08
_refine_diff_density_max 2.202
_refine_diff_density_min -1.200
_refine_diff_density_rms 0.086
_refine_ls_extinction_method none
_refine_ls_goodness_of_fit_ref 1.063
_refine_ls_hydrogen_treatment constr
_refine_ls_matrix_type full
_refine_ls_number_parameters 436
_refine_ls_number_reflns 9831
_refine_ls_number_restraints 0
_refine_ls_restrained_S_all 1.063
_refine_ls_R_factor_all 0.0778
_refine_ls_R_factor_gt 0.0592
_refine_ls_shift/su_max 0.001
_refine_ls_shift/su_mean 0.000
_refine_ls_structure_factor_coef Fsqd
_refine_ls_weighting_details 'calc w=1/[\s^2^(Fo^2^)+(0.1250P)^2^+0.0000P] where P=(Fo^2^+2Fc^2^)/3'
_refine_ls_weighting_scheme calc
_refine_ls_wR_factor_gt 0.1822
_refine_ls_wR_factor_ref 0.1910
_reflns_number_gt 6916
_reflns_number_total 9831
_reflns_threshold_expression >2sigma(I)
_cod_data_source_file ja303092m_si_005.cif
_cod_data_source_block 2
_cod_original_cell_volume 2821.74(16)
_cod_original_formula_sum 'C33 H24 Co1.50 Mn0.50 O13'
_cod_database_code 4118051

loop_
_symmetry_equiv_pos_as_xyz
'x, y, z'
'-x, -y, -z'

loop_
_atom_site_label
_atom_site_type_symbol
_atom_site_fract_x
_atom_site_fract_y
_atom_site_fract_z
_atom_site_U_iso_or_equiv
_atom_site_adp_type
_atom_site_occupancy
_atom_site_symmetry_multiplicity
_atom_site_calc_flag
_atom_site_refinement_flags
Co1 Co 0.78491(4) 0.62755(3) 0.58522(3) 0.02729(17) Uani 1 1 d .
O5 O 0.67331(18) 1.48238(17) 0.52227(15) 0.0260(5) Uani 1 1 d .
O1 O 0.5873(2) 0.63249(18) 0.48221(16) 0.0305(6) Uani 1 1 d .
Mn1 Mn 0.5000 0.5000 0.5000 0.01926(19) Uani 1 2 d S
O13 O 0.0073(2) 0.5476(2) -0.36718(17) 0.0401(7) Uani 1 1 d .
Co2 Co 1.0000 1.5000 0.5000 0.0364(2) Uani 1 2 d S
C14 C 0.6743(3) 1.3439(3) 0.4069(2) 0.0276(8) Uani 1 1 d .
C15 C 0.7168(3) 1.3118(3) 0.3403(2) 0.0323(9) Uani 1 1 d .
H15 H 0.7825 1.3573 0.3361 0.039 Uiso 1 1 calc R
C16 C 0.6672(3) 1.2145(3) 0.2780(2) 0.0321(8) Uani 1 1 d .
H16 H 0.6987 1.1939 0.2321 0.039 Uiso 1 1 calc R
C12 C 0.5250(3) 1.1793(3) 0.3506(2) 0.0324(8) Uani 1 1 d .
H12 H 0.4587 1.1335 0.3539 0.039 Uiso 1 1 calc R
C13 C 0.5750(3) 1.2764(3) 0.4122(2) 0.0286(8) Uani 1 1 d .
H13 H 0.5432 1.2976 0.4577 0.034 Uiso 1 1 calc R
O3 O 0.5989(2) 0.8722(2) 0.23467(18) 0.0435(7) Uani 1 1 d .
O11 O 0.3188(3) 0.7790(2) 0.01774(19) 0.0564(9) Uani 1 1 d .
O12 O -0.0621(2) 0.6701(2) -0.33283(18) 0.0440(7) Uani 1 1 d .
O2 O 0.7750(2) 0.6985(2) 0.50406(18) 0.0399(7) Uani 1 1 d .
O10 O 0.5472(2) 0.57878(18) -0.36482(15) 0.0302(6) Uani 1 1 d .
O9 O 0.7260(2) 0.69234(19) -0.32415(17) 0.0361(6) Uani 1 1 d .
O7 O 1.0637(3) 1.6499(2) 0.5073(2) 0.0571(8) Uani 1 1 d .
O6 O 0.82392(19) 1.50457(18) 0.47484(17) 0.0327(6) Uani 1 1 d .
C9 C 0.4992(3) 0.9007(3) 0.1169(2) 0.0341(9) Uani 1 1 d .
C2 C 0.6499(3) 0.7353(3) 0.4083(3) 0.0343(9) Uani 1 1 d .
C3 C 0.7413(3) 0.8015(4) 0.3965(3) 0.0564(13) Uani 1 1 d .
H3 H 0.8181 0.8171 0.4298 0.068 Uiso 1 1 calc R
C4 C 0.7216(4) 0.8448(4) 0.3373(3) 0.0600(14) Uani 1 1 d .
H4 H 0.7847 0.8876 0.3280 0.072 Uiso 1 1 calc R
C5 C 0.6101(3) 0.8256(3) 0.2915(3) 0.0390(10) Uani 1 1 d .
C8 C 0.4853(3) 0.8502(3) 0.1815(2) 0.0320(8) Uani 1 1 d .
H8A H 0.4396 0.8765 0.2175 0.038 Uiso 1 1 calc R
H8B H 0.4452 0.7768 0.1505 0.038 Uiso 1 1 calc R
C26 C 0.3801(3) 0.8861(3) 0.0635(3) 0.0394(10) Uani 1 1 d .
H26A H 0.3383 0.9153 0.1018 0.047 Uiso 1 1 calc R
H26B H 0.3868 0.9194 0.0219 0.047 Uiso 1 1 calc R
C27 C 0.2375(4) 0.7467(3) -0.0602(3) 0.0439(10) Uani 1 1 d .
C32 C 0.2105(4) 0.6476(3) -0.1128(3) 0.0486(11) Uani 1 1 d .
H32 H 0.2439 0.6066 -0.0923 0.058 Uiso 1 1 calc R
C31 C 0.1348(3) 0.6090(3) -0.1953(3) 0.0425(10) Uani 1 1 d .
H31 H 0.1198 0.5423 -0.2329 0.051 Uiso 1 1 calc R
C30 C 0.0807(3) 0.6661(3) -0.2236(3) 0.0366(9) Uani 1 1 d .
C29 C 0.1026(3) 0.7636(3) -0.1690(3) 0.0435(10) Uani 1 1 d .
H29 H 0.0628 0.8021 -0.1877 0.052 Uiso 1 1 calc R
C28 C 0.1839(4) 0.8059(3) -0.0856(3) 0.0435(10) Uani 1 1 d .
H28 H 0.2012 0.8732 -0.0483 0.052 Uiso 1 1 calc R
C18 C 0.5623(4) 0.8527(3) 0.0594(2) 0.0395(10) Uani 1 1 d .
H18A H 0.6400 0.8641 0.0952 0.047 Uiso 1 1 calc R
H18B H 0.5195 0.7795 0.0309 0.047 Uiso 1 1 calc R
O8 O 0.5731(3) 0.8941(2) -0.00461(18) 0.0506(8) Uani 1 1 d .
C6 C 0.5185(3) 0.7628(3) 0.3036(2) 0.0347(9) Uani 1 1 d .
H6 H 0.4416 0.7507 0.2728 0.042 Uiso 1 1 calc R
C7 C 0.5397(3) 0.7171(3) 0.3616(3) 0.0351(9) Uani 1 1 d .
H7 H 0.4764 0.6723 0.3691 0.042 Uiso 1 1 calc R
C25 C 0.6310(3) 0.6576(3) -0.3124(2) 0.0326(9) Uani 1 1 d .
C22 C 0.6147(3) 0.7185(3) -0.2301(2) 0.0327(9) Uani 1 1 d .
C23 C 0.5213(4) 0.6823(3) -0.2054(3) 0.0439(10) Uani 1 1 d .
H23 H 0.4651 0.6178 -0.2408 0.053 Uiso 1 1 calc R
C24 C 0.5071(4) 0.7389(3) -0.1284(3) 0.0449(10) Uani 1 1 d .
H24 H 0.4423 0.7130 -0.1108 0.054 Uiso 1 1 calc R
C19 C 0.5884(4) 0.8324(3) -0.0788(3) 0.0423(10) Uani 1 1 d .
C20 C 0.6828(4) 0.8709(3) -0.1036(3) 0.0500(11) Uani 1 1 d .
H20 H 0.7376 0.9363 -0.0690 0.060 Uiso 1 1 calc R
C21 C 0.6971(4) 0.8144(3) -0.1782(3) 0.0449(10) Uani 1 1 d .
H21 H 0.7628 0.8400 -0.1948 0.054 Uiso 1 1 calc R
C11 C 0.5720(3) 1.1488(3) 0.2837(2) 0.0311(8) Uani 1 1 d .
O4 O 0.5150(2) 1.05193(17) 0.22698(16) 0.0320(6) Uani 1 1 d .
C10 C 0.5681(3) 1.0123(3) 0.1638(2) 0.0307(8) Uani 1 1 d .
H10A H 0.6491 1.0236 0.1926 0.037 Uiso 1 1 calc R
H10B H 0.5677 1.0459 0.1221 0.037 Uiso 1 1 calc R
C33 C 0.0009(3) 0.6237(3) -0.3158(3) 0.0368(9) Uani 1 1 d .
C17 C 0.7269(3) 1.4471(3) 0.4705(2) 0.0275(8) Uani 1 1 d .
C1 C 0.6718(3) 0.6855(3) 0.4687(2) 0.0320(8) Uani 1 1 d .

loop_
_atom_site_aniso_label
_atom_site_aniso_U_11
_atom_site_aniso_U_22
_atom_site_aniso_U_33
_atom_site_aniso_U_23
_atom_site_aniso_U_13
_atom_site_aniso_U_12
Co1 0.0248(3) 0.0307(3) 0.0169(3) 0.0031(2) 0.00077(19) 0.0067(2)
O5 0.0264(12) 0.0312(13) 0.0134(14) -0.0001(10) 0.0024(10) 0.0122(10)
O1 0.0379(14) 0.0312(13) 0.0247(15) 0.0122(12) 0.0128(11) 0.0118(11)
Mn1 0.0205(4) 0.0226(4) 0.0118(4) 0.0041(3) 0.0048(3) 0.0065(3)
O13 0.0385(15) 0.0458(16) 0.0243(16) 0.0080(14) 0.0050(12) 0.0076(12)
Co2 0.0309(4) 0.0361(4) 0.0308(5) 0.0040(3) 0.0058(3) 0.0078(3)
C14 0.0365(19) 0.038(2) 0.0111(19) 0.0026(15) 0.0038(14) 0.0266(17)
C15 0.0240(18) 0.039(2) 0.020(2) -0.0013(17) 0.0046(15) 0.0061(16)
C16 0.0310(19) 0.033(2) 0.023(2) 0.0008(17) 0.0111(16) 0.0074(16)
C12 0.0292(19) 0.034(2) 0.028(2) 0.0034(17) 0.0119(16) 0.0096(16)
C13 0.0250(18) 0.0300(19) 0.023(2) 0.0029(16) 0.0075(15) 0.0057(15)
O3 0.0412(15) 0.0519(17) 0.0312(17) 0.0265(15) 0.0009(12) 0.0028(13)
O11 0.085(2) 0.0315(15) 0.0287(18) 0.0060(13) -0.0134(15) 0.0119(15)
O12 0.0320(14) 0.0528(17) 0.0319(18) 0.0026(14) -0.0016(12) 0.0162(13)
O2 0.0354(15) 0.0504(17) 0.0405(18) 0.0284(14) 0.0106(12) 0.0133(13)
O10 0.0352(14) 0.0355(14) 0.0184(15) 0.0078(12) 0.0084(11) 0.0133(12)
O9 0.0325(15) 0.0351(14) 0.0251(16) -0.0045(12) 0.0067(11) 0.0089(12)
O7 0.063(2) 0.0415(17) 0.049(2) 0.0118(15) 0.0051(16) 0.0064(15)
O6 0.0228(13) 0.0300(13) 0.0284(16) -0.0017(11) 0.0011(10) 0.0038(11)
C9 0.053(2) 0.0303(19) 0.013(2) 0.0030(16) 0.0046(16) 0.0159(17)
C2 0.034(2) 0.037(2) 0.028(2) 0.0136(18) 0.0092(16) 0.0046(16)
C3 0.032(2) 0.074(3) 0.061(3) 0.048(3) -0.003(2) 0.002(2)
C4 0.037(2) 0.079(3) 0.060(3) 0.049(3) 0.003(2) -0.003(2)
C5 0.041(2) 0.044(2) 0.028(2) 0.0204(19) 0.0048(17) 0.0065(18)
C8 0.040(2) 0.034(2) 0.014(2) 0.0054(16) 0.0035(15) 0.0081(17)
C26 0.058(3) 0.0251(19) 0.021(2) 0.0051(17) -0.0048(18) 0.0108(18)
C27 0.047(2) 0.042(2) 0.030(3) 0.012(2) -0.0015(18) 0.0097(19)
C32 0.065(3) 0.036(2) 0.030(3) 0.011(2) 0.000(2) 0.009(2)
C31 0.042(2) 0.036(2) 0.032(3) 0.0081(19) 0.0022(18) 0.0000(18)
C30 0.032(2) 0.038(2) 0.024(2) 0.0034(18) 0.0046(16) 0.0015(17)
C29 0.037(2) 0.054(3) 0.034(3) 0.011(2) 0.0059(18) 0.018(2)
C28 0.060(3) 0.041(2) 0.022(2) 0.0056(19) 0.0030(19) 0.020(2)
C18 0.069(3) 0.037(2) 0.012(2) 0.0059(17) 0.0153(18) 0.022(2)
O8 0.100(2) 0.0422(16) 0.0232(18) 0.0133(14) 0.0292(15) 0.0374(16)
C6 0.034(2) 0.039(2) 0.025(2) 0.0128(18) 0.0066(16) 0.0056(17)
C7 0.030(2) 0.046(2) 0.028(2) 0.0175(19) 0.0090(16) 0.0075(17)
C25 0.040(2) 0.034(2) 0.019(2) 0.0043(17) 0.0017(16) 0.0178(18)
C22 0.040(2) 0.040(2) 0.021(2) 0.0109(18) 0.0080(16) 0.0197(18)
C23 0.048(2) 0.055(3) 0.016(2) 0.0017(19) 0.0029(17) 0.018(2)
C24 0.052(3) 0.048(3) 0.032(3) 0.008(2) 0.017(2) 0.019(2)
C19 0.066(3) 0.053(3) 0.019(2) 0.018(2) 0.0155(19) 0.031(2)
C20 0.065(3) 0.038(2) 0.031(3) 0.002(2) 0.010(2) 0.012(2)
C21 0.049(2) 0.044(2) 0.030(3) 0.002(2) 0.0152(19) 0.013(2)
C11 0.034(2) 0.032(2) 0.018(2) 0.0019(16) 0.0026(15) 0.0090(16)
O4 0.0355(14) 0.0246(13) 0.0212(15) -0.0023(11) 0.0079(11) 0.0021(11)
C10 0.040(2) 0.032(2) 0.016(2) 0.0025(16) 0.0103(15) 0.0126(16)
C33 0.034(2) 0.036(2) 0.029(3) 0.0027(19) 0.0098(17) 0.0075(18)
C17 0.0272(19) 0.0310(19) 0.014(2) -0.0030(16) -0.0003(14) 0.0134(16)
C1 0.034(2) 0.031(2) 0.024(2) 0.0077(17) 0.0079(16) 0.0048(16)

loop_
_atom_type_symbol
_atom_type_description
_atom_type_scat_dispersion_real
_atom_type_scat_dispersion_imag
_atom_type_scat_source
C C 0.0033 0.0016 'International Tables Vol C Tables 4.2.6.8 and 6.1.1.4'
H H 0.0000 0.0000 'International Tables Vol C Tables 4.2.6.8 and 6.1.1.4'
O O 0.0106 0.0060 'International Tables Vol C Tables 4.2.6.8 and 6.1.1.4'
Mn Mn 0.3368 0.7283 'International Tables Vol C Tables 4.2.6.8 and 6.1.1.4'
Co Co 0.3494 0.9721 'International Tables Vol C Tables 4.2.6.8 and 6.1.1.4'

loop_
_geom_angle_atom_site_label_1
_geom_angle_atom_site_label_2
_geom_angle_atom_site_label_3
_geom_angle
_geom_angle_site_symmetry_1
_geom_angle_site_symmetry_3
O9 Co1 O12 92.33(12) 1_556 1_656
O9 Co1 O2 104.94(12) 1_556 .
O12 Co1 O2 115.46(12) 1_656 .
O9 Co1 O5 107.03(10) 1_556 1_545
O12 Co1 O5 124.75(11) 1_656 1_545
O2 Co1 O5 108.66(11) . 1_545
C17 O5 Co1 100.4(2) . 1_565
C17 O5 Mn1 132.9(2) . 1_565
Co1 O5 Mn1 102.36(9) 1_565 1_565
C1 O1 Mn1 150.7(2) . .
O10 Mn1 O10 180.000(1) 2_665 1_556
O10 Mn1 O1 88.34(9) 2_665 .
O10 Mn1 O1 91.66(9) 1_556 .
O10 Mn1 O1 91.66(9) 2_665 2_666
O10 Mn1 O1 88.34(9) 1_556 2_666
O1 Mn1 O1 179.999(1) . 2_666
O10 Mn1 O5 87.19(9) 2_665 2_676
O10 Mn1 O5 92.81(9) 1_556 2_676
O1 Mn1 O5 95.28(9) . 2_676
O1 Mn1 O5 84.72(9) 2_666 2_676
O10 Mn1 O5 92.81(9) 2_665 1_545
O10 Mn1 O5 87.19(9) 1_556 1_545
O1 Mn1 O5 84.72(9) . 1_545
O1 Mn1 O5 95.28(9) 2_666 1_545
O5 Mn1 O5 180.000(1) 2_676 1_545
C33 O13 Co2 133.1(3) . 1_444
O13 Co2 O13 180.000(1) 2_675 1_666
O13 Co2 O7 87.43(12) 2_675 .
O13 Co2 O7 92.57(12) 1_666 .
O13 Co2 O7 92.57(12) 2_675 2_786
O13 Co2 O7 87.43(12) 1_666 2_786
O7 Co2 O7 179.999(1) . 2_786
O13 Co2 O6 85.94(10) 2_675 2_786
O13 Co2 O6 94.06(10) 1_666 2_786
O7 Co2 O6 91.11(11) . 2_786
O7 Co2 O6 88.89(11) 2_786 2_786
O13 Co2 O6 94.06(10) 2_675 .
O13 Co2 O6 85.94(10) 1_666 .
O7 Co2 O6 88.89(11) . .
O7 Co2 O6 91.11(11) 2_786 .
O6 Co2 O6 179.999(1) 2_786 .
C15 C14 C13 118.8(3) . .
C15 C14 C17 121.0(3) . .
C13 C14 C17 120.1(3) . .
C14 C15 C16 122.2(3) . .
C14 C15 H15 118.9 . .
C16 C15 H15 118.9 . .
C11 C16 C15 119.0(3) . .
C11 C16 H16 120.5 . .
C15 C16 H16 120.5 . .
C13 C12 C11 120.0(3) . .
C13 C12 H12 120.0 . .
C11 C12 H12 120.0 . .
C12 C13 C14 119.5(3) . .
C12 C13 H13 120.3 . .
C14 C13 H13 120.3 . .
C5 O3 C8 118.0(3) . .
C27 O11 C26 117.9(3) . .
C33 O12 Co1 132.9(3) . 1_454
C1 O2 Co1 111.5(2) . .
C25 O10 Mn1 132.4(2) . 1_554
C25 O9 Co1 127.5(2) . 1_554
C17 O6 Co2 134.4(2) . .
C18 C9 C10 109.3(3) . .
C18 C9 C26 110.8(3) . .
C10 C9 C26 108.9(3) . .
C18 C9 C8 108.2(3) . .
C10 C9 C8 110.8(3) . .
C26 C9 C8 108.8(3) . .
C7 C2 C3 118.2(3) . .
C7 C2 C1 121.2(3) . .
C3 C2 C1 120.6(3) . .
C4 C3 C2 120.9(4) . .
C4 C3 H3 119.5 . .
C2 C3 H3 119.5 . .
C5 C4 C3 119.7(4) . .
C5 C4 H4 120.2 . .
C3 C4 H4 120.2 . .
O3 C5 C6 123.8(3) . .
O3 C5 C4 115.6(3) . .
C6 C5 C4 120.6(4) . .
O3 C8 C9 107.0(3) . .
O3 C8 H8A 110.3 . .
C9 C8 H8A 110.3 . .
O3 C8 H8B 110.3 . .
C9 C8 H8B 110.3 . .
H8A C8 H8B 108.6 . .
O11 C26 C9 107.1(3) . .
O11 C26 H26A 110.3 . .
C9 C26 H26A 110.3 . .
O11 C26 H26B 110.3 . .
C9 C26 H26B 110.3 . .
H26A C26 H26B 108.6 . .
O11 C27 C28 123.9(4) . .
O11 C27 C32 114.6(4) . .
C28 C27 C32 121.5(4) . .
C31 C32 C27 119.4(4) . .
C31 C32 H32 120.3 . .
C27 C32 H32 120.3 . .
C30 C31 C32 120.6(4) . .
C30 C31 H31 119.7 . .
C32 C31 H31 119.7 . .
C31 C30 C29 119.9(4) . .
C31 C30 C33 119.9(4) . .
C29 C30 C33 120.1(4) . .
C30 C29 C28 120.2(4) . .
C30 C29 H29 119.9 . .
C28 C29 H29 119.9 . .
C27 C28 C29 118.1(4) . .
C27 C28 H28 120.9 . .
C29 C28 H28 120.9 . .
O8 C18 C9 110.6(3) . .
O8 C18 H18A 109.5 . .
C9 C18 H18A 109.5 . .
O8 C18 H18B 109.5 . .
C9 C18 H18B 109.5 . .
H18A C18 H18B 108.1 . .
C19 O8 C18 114.8(3) . .
C5 C6 C7 119.2(3) . .
C5 C6 H6 120.4 . .
C7 C6 H6 120.4 . .
C2 C7 C6 121.4(3) . .
C2 C7 H7 119.3 . .
C6 C7 H7 119.3 . .
O9 C25 O10 125.9(4) . .
O9 C25 C22 116.0(3) . .
O10 C25 C22 118.0(3) . .
C23 C22 C21 119.5(4) . .
C23 C22 C25 121.0(4) . .
C21 C22 C25 119.5(4) . .
C22 C23 C24 120.8(4) . .
C22 C23 H23 119.6 . .
C24 C23 H23 119.6 . .
C19 C24 C23 118.7(4) . .
C19 C24 H24 120.6 . .
C23 C24 H24 120.6 . .
C24 C19 C20 121.2(4) . .
C24 C19 O8 120.4(4) . .
C20 C19 O8 118.2(4) . .
C21 C20 C19 119.6(4) . .
C21 C20 H20 120.2 . .
C19 C20 H20 120.2 . .
C20 C21 C22 120.1(4) . .
C20 C21 H21 119.9 . .
C22 C21 H21 119.9 . .
O4 C11 C16 125.0(3) . .
O4 C11 C12 114.5(3) . .
C16 C11 C12 120.5(3) . .
C11 O4 C10 116.9(3) . .
O4 C10 C9 107.5(3) . .
O4 C10 H10A 110.2 . .
C9 C10 H10A 110.2 . .
O4 C10 H10B 110.2 . .
C9 C10 H10B 110.2 . .
H10A C10 H10B 108.5 . .
O13 C33 O12 126.5(4) . .
O13 C33 C30 116.6(4) . .
O12 C33 C30 116.9(3) . .
O6 C17 O5 118.4(3) . .
O6 C17 C14 121.3(3) . .
O5 C17 C14 120.2(3) . .
O1 C1 O2 123.3(3) . .
O1 C1 C2 118.5(3) . .
O2 C1 C2 118.2(3) . .

loop_
_geom_bond_atom_site_label_1
_geom_bond_atom_site_label_2
_geom_bond_distance
_geom_bond_site_symmetry_2
Co1 O9 1.949(3) 1_556
Co1 O12 1.958(3) 1_656
Co1 O2 1.995(2) .
Co1 O5 2.043(2) 1_545
O5 C17 1.286(4) .
O5 Co1 2.043(2) 1_565
O5 Mn1 2.257(2) 1_565
O1 C1 1.252(4) .
O1 Mn1 2.136(2) .
Mn1 O10 2.111(2) 2_665
Mn1 O10 2.111(2) 1_556
Mn1 O1 2.136(2) 2_666
Mn1 O5 2.257(2) 2_676
Mn1 O5 2.257(2) 1_545
O13 C33 1.241(5) .
O13 Co2 2.126(3) 1_444
Co2 O13 2.126(3) 2_675
Co2 O13 2.126(3) 1_666
Co2 O7 2.126(3) .
Co2 O7 2.126(3) 2_786
Co2 O6 2.212(2) 2_786
Co2 O6 2.212(2) .
C14 C15 1.360(5) .
C14 C13 1.418(5) .
C14 C17 1.462(5) .
C15 C16 1.391(5) .
C15 H15 0.9500 .
C16 C11 1.372(5) .
C16 H16 0.9500 .
C12 C13 1.385(5) .
C12 C11 1.398(5) .
C12 H12 0.9500 .
C13 H13 0.9500 .
O3 C5 1.367(4) .
O3 C8 1.431(4) .
O11 C27 1.363(5) .
O11 C26 1.449(5) .
O12 C33 1.245(5) .
O12 Co1 1.958(3) 1_454
O2 C1 1.263(4) .
O10 C25 1.270(4) .
O10 Mn1 2.111(2) 1_554
O9 C25 1.253(4) .
O9 Co1 1.949(3) 1_554
O6 C17 1.265(4) .
C9 C18 1.517(5) .
C9 C10 1.519(5) .
C9 C26 1.522(5) .
C9 C8 1.527(5) .
C2 C7 1.372(5) .
C2 C3 1.395(5) .
C2 C1 1.474(5) .
C3 C4 1.380(6) .
C3 H3 0.9500 .
C4 C5 1.378(6) .
C4 H4 0.9500 .
C5 C6 1.373(5) .
C8 H8A 0.9900 .
C8 H8B 0.9900 .
C26 H26A 0.9900 .
C26 H26B 0.9900 .
C27 C28 1.377(6) .
C27 C32 1.383(6) .
C32 C31 1.379(6) .
C32 H32 0.9500 .
C31 C30 1.375(6) .
C31 H31 0.9500 .
C30 C29 1.386(6) .
C30 C33 1.520(5) .
C29 C28 1.415(6) .
C29 H29 0.9500 .
C28 H28 0.9500 .
C18 O8 1.422(4) .
C18 H18A 0.9900 .
C18 H18B 0.9900 .
O8 C19 1.401(5) .
C6 C7 1.394(5) .
C6 H6 0.9500 .
C7 H7 0.9500 .
C25 C22 1.505(5) .
C22 C23 1.359(6) .
C22 C21 1.405(6) .
C23 C24 1.402(6) .
C23 H23 0.9500 .
C24 C19 1.370(6) .
C24 H24 0.9500 .
C19 C20 1.379(6) .
C20 C21 1.369(6) .
C20 H20 0.9500 .
C21 H21 0.9500 .
C11 O4 1.362(4) .
O4 C10 1.439(4) .
C10 H10A 0.9900 .
C10 H10B 0.9900 .
